data_7709252
loop_
_publ_author_name
'Gu, Yun-Qiong'
'Shen, Wen-Ying'
'Yang, Qi-Yuan'
'Chen, Zhen-Feng'
'Liang, Hong'

_publ_section_title
;
 Ru(III) complexes with pyrazolopyrimidines as anticancer agents:
 bioactivities and the underlying mechanisms.
;
_journal_issue 4
_journal_name_full 'Dalton transactions (Cambridge, England : 2003)'
_journal_page_first 1333
_journal_page_last 1343
_journal_paper_doi 10.1039/d1dt02765d
_journal_volume 51
_journal_year 2022
_chemical_formula_moiety 'C17 H20 Cl3 N6 O Ru'
_chemical_formula_sum 'C17 H20 Cl3 N6 O Ru'
_chemical_formula_weight 531.81
_space_group_crystal_system monoclinic
_space_group_IT_number 15
_space_group_name_Hall '-C 2yc'
_space_group_name_H-M_alt 'C 1 2/c 1'
_atom_sites_solution_hydrogens mixed
_audit_creation_date 2021-11-17
_audit_creation_method
;
Olex2 1.3
(compiled 2020.11.12 svn.r5f609507 for OlexSys, GUI svn.r6408)
;
_audit_update_record
;
2021-11-29 deposited with the CCDC.	2021-12-20 downloaded from the CCDC.
;
_cell_angle_alpha 90
_cell_angle_beta 105.309(5)
_cell_angle_gamma 90
_cell_formula_units_Z 8
_cell_length_a 15.1044(6)
_cell_length_b 11.9266(4)
_cell_length_c 24.2173(11)
_cell_measurement_reflns_used 4688
_cell_measurement_temperature 293(2)
_cell_measurement_theta_max 27.9450
_cell_measurement_theta_min 3.8300
_cell_volume 4207.8(3)
_computing_molecular_graphics 'Olex2 1.3 (Dolomanov et al., 2009)'
_computing_publication_material 'Olex2 1.3 (Dolomanov et al., 2009)'
_computing_structure_refinement 'SHELXL-2017/1 (Sheldrick, 2017)'
_diffrn_ambient_temperature 293(2)
_diffrn_measured_fraction_theta_full 0.998
_diffrn_measured_fraction_theta_max 0.998
_diffrn_measurement_device_type 'CCD plate'
_diffrn_radiation_type MoK\a
_diffrn_radiation_wavelength 0.71073
_diffrn_reflns_av_R_equivalents 0.0352
_diffrn_reflns_av_unetI/netI 0.0312
_diffrn_reflns_Laue_measured_fraction_full 0.998
_diffrn_reflns_Laue_measured_fraction_max 0.998
_diffrn_reflns_limit_h_max 18
_diffrn_reflns_limit_h_min -18
_diffrn_reflns_limit_k_max 14
_diffrn_reflns_limit_k_min -14
_diffrn_reflns_limit_l_max 29
_diffrn_reflns_limit_l_min -29
_diffrn_reflns_number 15070
_diffrn_reflns_point_group_measured_fraction_full 0.998
_diffrn_reflns_point_group_measured_fraction_max 0.998
_diffrn_reflns_theta_full 25.242
_diffrn_reflns_theta_max 25.996
_diffrn_reflns_theta_min 3.416
_exptl_absorpt_coefficient_mu 1.147
_exptl_absorpt_correction_T_max 1.00000
_exptl_absorpt_correction_T_min 0.34006
_exptl_absorpt_correction_type multi-scan
_exptl_crystal_colour 'metallic dark red'
_exptl_crystal_density_diffrn 1.679
_exptl_crystal_description block
_exptl_crystal_F_000 2136
_exptl_crystal_size_max 0.31
_exptl_crystal_size_mid 0.26
_exptl_crystal_size_min 0.12
_refine_diff_density_max 1.848
_refine_diff_density_min -0.978
_refine_diff_density_rms 0.091
_refine_ls_extinction_method none
_refine_ls_goodness_of_fit_ref 1.075
_refine_ls_hydrogen_treatment constr
_refine_ls_matrix_type full
_refine_ls_number_parameters 258
_refine_ls_number_reflns 4122
_refine_ls_number_restraints 2
_refine_ls_restrained_S_all 1.075
_refine_ls_R_factor_all 0.0706
_refine_ls_R_factor_gt 0.0525
_refine_ls_shift/su_max 0.007
_refine_ls_shift/su_mean 0.001
_refine_ls_structure_factor_coef Fsqd
_refine_ls_weighting_details 'w=1/[\s^2^(Fo^2^)+(0.0440P)^2^+27.3105P] where P=(Fo^2^+2Fc^2^)/3'
_refine_ls_weighting_scheme calc
_refine_ls_wR_factor_gt 0.1233
_refine_ls_wR_factor_ref 0.1362
_reflns_Friedel_coverage 0.000
_reflns_number_gt 3167
_reflns_number_total 4122
_reflns_threshold_expression 'I > 2\s(I)'
_cod_data_source_file d1dt02765d2.cif
_cod_data_source_block 2
_cod_depositor_comments 'Adding full bibliography for 7709251--7709253.cif.'
_cod_database_code 7709252
_shelx_shelxl_version_number 2017/1
_shelx_space_group_comment
;
The symmetry employed for this shelxl refinement is uniquely defined
by the following loop, which should always be used as a source of
symmetry information in preference to the above space-group names.
They are only intended as comments.
;
_shelx_estimated_absorpt_t_max 0.875
_shelx_estimated_absorpt_t_min 0.718
_olex2_refinement_description
;
1. Restrained distances
 O1-H1A
 0.85 with sigma of 0.01
 O1-H1B
 0.85 with sigma of 0.01
2.a Riding coordinates:
 O1(H1A,H1B)
2.b Aromatic/amide H refined with riding coordinates:
 C2(H2), C10(H10), C15(H15)
2.c Idealised Me refined as rotating group:
 C6(H6A,H6B,H6C), C8(H8A,H8B,H8C), C12(H12A,H12B,H12C), C13(H13A,H13B,H13C),
 C17(H17A,H17B,H17C)
;
_olex2_submission_special_instructions 'No special instructions were received'

loop_
_space_group_symop_operation_xyz
'x, y, z'
'-x, y, -z+1/2'
'x+1/2, y+1/2, z'
'-x+1/2, y+1/2, -z+1/2'
'-x, -y, -z'
'x, -y, z-1/2'
'-x+1/2, -y+1/2, -z'
'x+1/2, -y+1/2, z-1/2'

loop_
_atom_site_label
_atom_site_type_symbol
_atom_site_fract_x
_atom_site_fract_y
_atom_site_fract_z
_atom_site_U_iso_or_equiv
_atom_site_adp_type
_atom_site_occupancy
_atom_site_site_symmetry_order
_atom_site_calc_flag
_atom_site_refinement_flags_posn
_atom_site_refinement_flags_adp
_atom_site_refinement_flags_occupancy
_atom_site_disorder_assembly
_atom_site_disorder_group
C1 C 0.1887(4) 0.4765(4) 0.8104(2) 0.0431(12) Uani 1 1 d . . . . .
C2 C 0.1718(4) 0.5894(4) 0.7969(2) 0.0480(13) Uani 1 1 d . . . . .
H2 H 0.135576 0.609193 0.760866 0.058 Uiso 1 1 calc R U . . .
C3 C 0.2082(4) 0.6730(5) 0.8363(2) 0.0494(13) Uani 1 1 d . . . . .
C4 C 0.2631(4) 0.6347(5) 0.8889(2) 0.0473(13) Uani 1 1 d . . . . .
C5 C 0.2784(4) 0.5197(4) 0.8993(2) 0.0457(12) Uani 1 1 d . . . . .
C6 C 0.1884(5) 0.7937(5) 0.8243(3) 0.0667(18) Uani 1 1 d . . . . .
H6A H 0.243870 0.836192 0.837837 0.100 Uiso 1 1 calc R U . . .
H6B H 0.143834 0.818356 0.843540 0.100 Uiso 1 1 calc R U . . .
H6C H 0.164668 0.804627 0.783823 0.100 Uiso 1 1 calc R U . . .
C7 C 0.3127(4) 0.6875(5) 0.9409(2) 0.0494(13) Uani 1 1 d . . . . .
C8 C 0.3967(5) 0.9350(6) 1.0250(3) 0.081(2) Uani 1 1 d . . . . .
H8A H 0.373110 0.982638 0.992492 0.121 Uiso 1 1 calc R U . . .
H8B H 0.461592 0.946887 1.039423 0.121 Uiso 1 1 calc R U . . .
H8C H 0.366798 0.952353 1.054330 0.121 Uiso 1 1 calc R U . . .
C9 C 0.3790(5) 0.8149(6) 1.0074(3) 0.0639(16) Uani 1 1 d . . . . .
C10 C 0.4171(5) 0.7281(6) 1.0452(3) 0.0689(18) Uani 1 1 d . . . . .
H10 H 0.452949 0.746419 1.081617 0.083 Uiso 1 1 calc R U . . .
C11 C 0.4034(4) 0.6180(5) 1.0307(2) 0.0572(15) Uani 1 1 d . . . . .
C12 C 0.4380(5) 0.5193(6) 1.0670(3) 0.0677(18) Uani 1 1 d . . . . .
H12A H 0.476929 0.543824 1.103015 0.102 Uiso 1 1 calc R U . . .
H12B H 0.472448 0.472176 1.048073 0.102 Uiso 1 1 calc R U . . .
H12C H 0.387172 0.477864 1.073411 0.102 Uiso 1 1 calc R U . . .
C13 C 0.0546(4) 0.4819(6) 0.6821(2) 0.0651(17) Uani 1 1 d . . . . .
H13A H 0.011797 0.456115 0.647750 0.098 Uiso 1 1 calc R U . . .
H13B H 0.103435 0.522197 0.672451 0.098 Uiso 1 1 calc R U . . .
H13C H 0.023726 0.530435 0.702623 0.098 Uiso 1 1 calc R U . . .
C14 C 0.0931(4) 0.3840(5) 0.7187(2) 0.0508(13) Uani 1 1 d . . . . .
C15 C 0.0791(4) 0.2735(5) 0.7060(2) 0.0553(14) Uani 1 1 d . . . . .
H15 H 0.043015 0.244496 0.671808 0.066 Uiso 1 1 calc R U . . .
C16 C 0.1277(4) 0.2101(5) 0.7530(3) 0.0557(14) Uani 1 1 d . . . . .
C17 C 0.1295(5) 0.0864(5) 0.7589(3) 0.075(2) Uani 1 1 d . . . . .
H17A H 0.191961 0.061194 0.771489 0.113 Uiso 1 1 calc R U . . .
H17B H 0.100435 0.052888 0.722622 0.113 Uiso 1 1 calc R U . . .
H17C H 0.097217 0.064974 0.786522 0.113 Uiso 1 1 calc R U . . .
Cl1 Cl 0.27077(13) 0.07974(13) 0.88647(8) 0.0743(5) Uani 1 1 d . . . . .
Cl2 Cl 0.38095(10) 0.28045(13) 0.83212(6) 0.0556(4) Uani 1 1 d . . . . .
Cl3 Cl 0.13198(11) 0.27706(14) 0.91312(7) 0.0664(4) Uani 1 1 d . . . . .
N1 N 0.1720(3) 0.2805(4) 0.79411(19) 0.0474(10) Uani 1 1 d . . . . .
N2 N 0.1517(3) 0.3879(4) 0.77336(17) 0.0458(10) Uani 1 1 d . . . . .
N3 N 0.2413(3) 0.4406(4) 0.86036(17) 0.0446(10) Uani 1 1 d . . . . .
N4 N 0.3301(3) 0.4963(4) 0.95244(18) 0.0500(11) Uani 1 1 d . . . . .
N5 N 0.3500(3) 0.6002(4) 0.97606(18) 0.0509(11) Uani 1 1 d . . . . .
N6 N 0.3257(4) 0.7949(4) 0.9558(2) 0.0580(13) Uani 1 1 d . . . . .
O1 O 0.3462(3) 0.2765(3) 0.95349(16) 0.0668(12) Uani 1 1 d D . . . .
H1A H 0.349467 0.347611 0.952989 0.100 Uiso 1 1 d DR U . . .
H1B H 0.378777 0.217362 0.959099 0.100 Uiso 1 1 d DR U . . .
Ru1 Ru 0.25618(3) 0.27254(4) 0.87229(2) 0.04515(17) Uani 1 1 d . . . . .

loop_
_atom_site_aniso_label
_atom_site_aniso_U_11
_atom_site_aniso_U_22
_atom_site_aniso_U_33
_atom_site_aniso_U_23
_atom_site_aniso_U_13
_atom_site_aniso_U_12
C1 0.050(3) 0.040(3) 0.036(3) 0.000(2) 0.006(2) -0.005(2)
C2 0.059(3) 0.044(3) 0.036(3) 0.003(2) 0.003(2) -0.002(2)
C3 0.065(3) 0.044(3) 0.038(3) 0.003(2) 0.011(2) -0.001(3)
C4 0.059(3) 0.042(3) 0.035(3) 0.003(2) 0.003(2) 0.000(2)
C5 0.052(3) 0.042(3) 0.039(3) 0.003(2) 0.004(2) -0.001(2)
C6 0.108(5) 0.040(3) 0.046(3) 0.001(3) 0.011(3) 0.004(3)
C7 0.058(3) 0.046(3) 0.039(3) 0.004(2) 0.003(2) -0.004(3)
C8 0.112(6) 0.061(4) 0.060(4) -0.012(3) 0.007(4) -0.026(4)
C9 0.077(4) 0.059(4) 0.052(3) -0.006(3) 0.010(3) -0.011(3)
C10 0.077(4) 0.070(4) 0.049(3) -0.012(3) -0.004(3) -0.011(4)
C11 0.061(4) 0.063(4) 0.038(3) 0.000(3) -0.002(3) -0.007(3)
C12 0.074(4) 0.072(4) 0.047(3) 0.007(3) -0.003(3) -0.005(3)
C13 0.072(4) 0.071(4) 0.042(3) 0.006(3) -0.002(3) -0.015(3)
C14 0.055(3) 0.055(3) 0.040(3) 0.001(2) 0.009(3) -0.010(3)
C15 0.061(3) 0.058(4) 0.043(3) -0.012(3) 0.007(3) -0.018(3)
C16 0.055(3) 0.051(3) 0.060(4) -0.006(3) 0.013(3) -0.009(3)
C17 0.086(5) 0.054(4) 0.080(5) -0.009(3) 0.010(4) -0.008(3)
Cl1 0.0944(13) 0.0422(8) 0.0853(12) 0.0080(8) 0.0221(10) 0.0071(8)
Cl2 0.0561(8) 0.0660(9) 0.0412(7) -0.0046(6) 0.0067(6) -0.0002(7)
Cl3 0.0692(10) 0.0662(10) 0.0670(9) 0.0142(8) 0.0235(8) 0.0050(8)
N1 0.055(3) 0.038(2) 0.047(2) -0.001(2) 0.008(2) -0.003(2)
N2 0.053(3) 0.041(2) 0.037(2) -0.0007(18) 0.0015(19) -0.005(2)
N3 0.057(3) 0.038(2) 0.037(2) 0.0022(18) 0.008(2) -0.0014(19)
N4 0.062(3) 0.041(3) 0.040(2) 0.0043(19) 0.000(2) 0.000(2)
N5 0.061(3) 0.043(3) 0.041(2) -0.001(2) 0.001(2) -0.002(2)
N6 0.079(3) 0.042(3) 0.046(3) -0.003(2) 0.003(2) -0.008(2)
O1 0.098(3) 0.049(2) 0.045(2) 0.0048(18) 0.004(2) 0.014(2)
Ru1 0.0557(3) 0.0358(3) 0.0412(2) 0.00339(18) 0.00791(19) 0.00234(19)

loop_
_atom_type_symbol
_atom_type_description
_atom_type_scat_dispersion_real
_atom_type_scat_dispersion_imag
_atom_type_scat_source
C C 0.0033 0.0016 'International Tables Vol C Tables 4.2.6.8 and 6.1.1.4'
H H 0.0000 0.0000 'International Tables Vol C Tables 4.2.6.8 and 6.1.1.4'
Cl Cl 0.1484 0.1585 'International Tables Vol C Tables 4.2.6.8 and 6.1.1.4'
N N 0.0061 0.0033 'International Tables Vol C Tables 4.2.6.8 and 6.1.1.4'
O O 0.0106 0.0060 'International Tables Vol C Tables 4.2.6.8 and 6.1.1.4'
Ru Ru -1.2594 0.8363 'International Tables Vol C Tables 4.2.6.8 and 6.1.1.4'

loop_
_geom_angle_atom_site_label_1
_geom_angle_atom_site_label_2
_geom_angle_atom_site_label_3
_geom_angle
_geom_angle_site_symmetry_1
_geom_angle_site_symmetry_3
_geom_angle_publ_flag
C2 C1 N2 124.1(4) . . ?
N3 C1 C2 123.5(5) . . ?
N3 C1 N2 112.4(4) . . ?
C3 C2 C1 121.2(5) . . ?
C2 C3 C4 115.0(5) . . ?
C2 C3 C6 122.7(5) . . ?
C4 C3 C6 122.3(5) . . ?
C3 C4 C5 120.8(5) . . ?
C3 C4 C7 134.7(5) . . ?
C5 C4 C7 104.5(4) . . ?
N3 C5 C4 122.8(5) . . ?
N3 C5 N4 123.6(5) . . ?
N4 C5 C4 113.6(5) . . ?
N5 C7 C4 104.2(5) . . ?
N6 C7 C4 131.9(5) . . ?
N6 C7 N5 123.8(5) . . ?
C10 C9 C8 120.6(6) . . ?
N6 C9 C8 117.4(6) . . ?
N6 C9 C10 122.0(6) . . ?
C11 C10 C9 122.3(6) . . ?
C10 C11 C12 127.4(5) . . ?
C10 C11 N5 114.2(5) . . ?
N5 C11 C12 118.4(5) . . ?
C15 C14 C13 127.9(5) . . ?
C15 C14 N2 105.7(5) . . ?
N2 C14 C13 126.4(5) . . ?
C14 C15 C16 108.9(5) . . ?
C15 C16 C17 127.4(5) . . ?
N1 C16 C15 108.5(5) . . ?
N1 C16 C17 124.0(6) . . ?
C16 N1 N2 107.0(4) . . ?
C16 N1 Ru1 138.5(4) . . ?
N2 N1 Ru1 114.6(3) . . ?
C14 N2 C1 133.0(5) . . ?
N1 N2 C1 117.0(4) . . ?
N1 N2 C14 109.9(4) . . ?
C1 N3 C5 116.7(4) . . ?
C1 N3 Ru1 117.6(3) . . ?
C5 N3 Ru1 125.6(3) . . ?
C5 N4 N5 102.8(4) . . ?
C7 N5 C11 121.5(5) . . ?
N4 N5 C7 114.9(4) . . ?
N4 N5 C11 123.6(5) . . ?
C9 N6 C7 116.1(5) . . ?
Cl1 Ru1 Cl2 92.63(6) . . ?
Cl1 Ru1 Cl3 90.90(6) . . ?
Cl2 Ru1 Cl3 176.35(6) . . ?
N1 Ru1 Cl1 101.52(13) . . ?
N1 Ru1 Cl2 89.13(14) . . ?
N1 Ru1 Cl3 91.09(14) . . ?
N1 Ru1 N3 78.37(17) . . ?
N1 Ru1 O1 175.85(18) . . ?
N3 Ru1 Cl1 178.98(14) . . ?
N3 Ru1 Cl2 88.38(13) . . ?
N3 Ru1 Cl3 88.09(13) . . ?
N3 Ru1 O1 97.62(16) . . ?
O1 Ru1 Cl1 82.51(12) . . ?
O1 Ru1 Cl2 89.71(14) . . ?
O1 Ru1 Cl3 89.82(14) . . ?

loop_
_geom_bond_atom_site_label_1
_geom_bond_atom_site_label_2
_geom_bond_distance
_geom_bond_site_symmetry_2
_geom_bond_publ_flag
C1 C2 1.393(7) . ?
C1 N2 1.403(6) . ?
C1 N3 1.331(6) . ?
C2 C3 1.388(7) . ?
C3 C4 1.401(7) . ?
C3 C6 1.483(8) . ?
C4 C5 1.402(7) . ?
C4 C7 1.429(7) . ?
C5 N3 1.346(7) . ?
C5 N4 1.347(6) . ?
C7 N5 1.369(7) . ?
C7 N6 1.331(7) . ?
C8 C9 1.498(9) . ?
C9 C10 1.401(9) . ?
C9 N6 1.318(7) . ?
C10 C11 1.361(9) . ?
C11 C12 1.481(8) . ?
C11 N5 1.371(6) . ?
C13 C14 1.487(8) . ?
C14 C15 1.358(8) . ?
C14 N2 1.386(6) . ?
C15 C16 1.401(8) . ?
C16 C17 1.482(8) . ?
C16 N1 1.338(7) . ?
Cl1 Ru1 2.3267(16) . ?
Cl2 Ru1 2.3399(16) . ?
Cl3 Ru1 2.3407(17) . ?
N1 N2 1.381(6) . ?
N1 Ru1 1.985(4) . ?
N3 Ru1 2.029(4) . ?
N4 N5 1.365(6) . ?
O1 Ru1 2.075(4) . ?

loop_
_geom_hbond_atom_site_label_D
_geom_hbond_atom_site_label_H
_geom_hbond_atom_site_label_A
_geom_hbond_distance_DH
_geom_hbond_distance_HA
_geom_hbond_distance_DA
_geom_hbond_angle_DHA
_geom_hbond_site_symmetry_A
_geom_hbond_publ_flag
C8 H8A Cl1 0.96 2.87 3.806(7) 165.6 1_565 yes
C8 H8A Cl1 0.96 2.87 3.806(7) 165.6 1_565 yes
C8 H8A Cl1 0.96 2.87 3.806(7) 165.6 1_565 yes
C8 H8A Cl1 0.96 2.87 3.806(7) 165.6 1_565 yes
C8 H8A Cl1 0.96 2.87 3.806(7) 165.6 1_565 yes
C8 H8A Cl1 0.96 2.87 3.806(7) 165.6 1_565 yes
C8 H8A Cl1 0.96 2.87 3.806(7) 165.6 1_565 yes
C8 H8A Cl1 0.96 2.87 3.806(7) 165.6 1_565 yes
C8 H8A Cl1 0.96 2.87 3.806(7) 165.6 1_565 yes
C10 H10 Cl2 0.93 2.83 3.654(6) 148.7 5_667 yes
C10 H10 Cl2 0.93 2.83 3.654(6) 148.7 5_667 yes
C10 H10 Cl2 0.93 2.83 3.654(6) 148.7 5_667 yes
C10 H10 Cl2 0.93 2.83 3.654(6) 148.7 5_667 yes
C10 H10 Cl2 0.93 2.83 3.654(6) 148.7 5_667 yes
C10 H10 Cl2 0.93 2.83 3.654(6) 148.7 5_667 yes
C10 H10 Cl2 0.93 2.83 3.654(6) 148.7 5_667 yes
C10 H10 Cl2 0.93 2.83 3.654(6) 148.7 5_667 yes
C10 H10 Cl2 0.93 2.83 3.654(6) 148.7 5_667 yes
C12 H12C Cl1 0.96 2.89 3.806(7) 160.9 7_557 yes
C12 H12C Cl1 0.96 2.89 3.806(7) 160.9 7_557 yes
C12 H12C Cl1 0.96 2.89 3.806(7) 160.9 7_557 yes
C12 H12C Cl1 0.96 2.89 3.806(7) 160.9 7_557 yes
C12 H12C Cl1 0.96 2.89 3.806(7) 160.9 7_557 yes
C12 H12C Cl1 0.96 2.89 3.806(7) 160.9 7_557 yes
C12 H12C Cl1 0.96 2.89 3.806(7) 160.9 7_557 yes
C12 H12C Cl1 0.96 2.89 3.806(7) 160.9 7_557 yes
C12 H12C Cl1 0.96 2.89 3.806(7) 160.9 7_557 yes
C13 H13B Cl1 0.96 2.75 3.660(7) 158.9 4_556 yes
C13 H13B Cl1 0.96 2.75 3.660(7) 158.9 4_556 yes
C13 H13B Cl1 0.96 2.75 3.660(7) 158.9 4_556 yes
C13 H13B Cl1 0.96 2.75 3.660(7) 158.9 4_556 yes
C13 H13B Cl1 0.96 2.75 3.660(7) 158.9 4_556 yes
C13 H13B Cl1 0.96 2.75 3.660(7) 158.9 4_556 yes
C13 H13B Cl1 0.96 2.75 3.660(7) 158.9 4_556 yes
C13 H13B Cl1 0.96 2.75 3.660(7) 158.9 4_556 yes
C13 H13B Cl1 0.96 2.75 3.660(7) 158.9 4_556 yes
C15 H15 Cl3 0.93 2.92 3.693(6) 142.0 2_556 yes
C15 H15 Cl3 0.93 2.92 3.693(6) 142.0 2_556 yes
C15 H15 Cl3 0.93 2.92 3.693(6) 142.0 2_556 yes
C15 H15 Cl3 0.93 2.92 3.693(6) 142.0 2_556 yes
C15 H15 Cl3 0.93 2.92 3.693(6) 142.0 2_556 yes
C15 H15 Cl3 0.93 2.92 3.693(6) 142.0 2_556 yes
C15 H15 Cl3 0.93 2.92 3.693(6) 142.0 2_556 yes
C15 H15 Cl3 0.93 2.92 3.693(6) 142.0 2_556 yes
C15 H15 Cl3 0.93 2.92 3.693(6) 142.0 2_556 yes
C17 H17A Cl1 0.96 2.73 3.259(7) 115.1 . yes
C17 H17A Cl1 0.96 2.73 3.259(7) 115.1 . yes
C17 H17A Cl1 0.96 2.73 3.259(7) 115.1 . yes
C17 H17A Cl1 0.96 2.73 3.259(7) 115.1 . yes
C17 H17A Cl1 0.96 2.73 3.259(7) 115.1 . yes
C17 H17A Cl1 0.96 2.73 3.259(7) 115.1 . yes
C17 H17A Cl1 0.96 2.73 3.259(7) 115.1 . yes
C17 H17A Cl1 0.96 2.73 3.259(7) 115.1 . yes
C17 H17A Cl1 0.96 2.73 3.259(7) 115.1 . yes
O1 H1A N3 0.85 2.64 3.089(6) 113.9 . yes
O1 H1A N3 0.85 2.64 3.089(6) 113.9 . yes
O1 H1A N3 0.85 2.64 3.089(6) 113.9 . yes
O1 H1A N4 0.85 1.80 2.633(6) 167.2 . yes
O1 H1A N4 0.85 1.80 2.633(6) 167.2 . yes
O1 H1A N4 0.85 1.80 2.633(6) 167.2 . yes
O1 H1A N4 0.85 1.80 2.633(6) 167.2 . yes
O1 H1A N4 0.85 1.80 2.633(6) 167.2 . yes
O1 H1A N4 0.85 1.80 2.633(6) 167.2 . yes

loop_
_geom_torsion_atom_site_label_1
_geom_torsion_atom_site_label_2
_geom_torsion_atom_site_label_3
_geom_torsion_atom_site_label_4
_geom_torsion
_geom_torsion_site_symmetry_1
_geom_torsion_site_symmetry_2
_geom_torsion_site_symmetry_3
_geom_torsion_site_symmetry_4
_geom_torsion_publ_flag
C1 C2 C3 C4 1.1(8) . . . . ?
C1 C2 C3 C6 -177.3(6) . . . . ?
C2 C1 N2 C14 -0.8(9) . . . . ?
C2 C1 N2 N1 -177.4(5) . . . . ?
C2 C1 N3 C5 0.9(8) . . . . ?
C2 C1 N3 Ru1 179.2(4) . . . . ?
C2 C3 C4 C5 -0.1(8) . . . . ?
C2 C3 C4 C7 -179.3(6) . . . . ?
C3 C4 C5 N3 -0.6(9) . . . . ?
C3 C4 C5 N4 -177.9(5) . . . . ?
C3 C4 C7 N5 178.4(6) . . . . ?
C3 C4 C7 N6 -2.9(12) . . . . ?
C4 C5 N3 C1 0.2(8) . . . . ?
C4 C5 N3 Ru1 -178.0(4) . . . . ?
C4 C5 N4 N5 -1.4(6) . . . . ?
C4 C7 N5 C11 179.9(5) . . . . ?
C4 C7 N5 N4 0.2(7) . . . . ?
C4 C7 N6 C9 -177.5(6) . . . . ?
C5 C4 C7 N5 -0.9(6) . . . . ?
C5 C4 C7 N6 177.8(6) . . . . ?
C5 N4 N5 C7 0.7(6) . . . . ?
C5 N4 N5 C11 -179.0(5) . . . . ?
C6 C3 C4 C5 178.3(6) . . . . ?
C6 C3 C4 C7 -0.9(11) . . . . ?
C7 C4 C5 N3 178.9(5) . . . . ?
C7 C4 C5 N4 1.5(7) . . . . ?
C8 C9 C10 C11 -179.3(7) . . . . ?
C8 C9 N6 C7 178.7(6) . . . . ?
C9 C10 C11 C12 -178.6(7) . . . . ?
C9 C10 C11 N5 0.3(10) . . . . ?
C10 C9 N6 C7 -2.3(10) . . . . ?
C10 C11 N5 C7 -1.6(9) . . . . ?
C10 C11 N5 N4 178.1(6) . . . . ?
C12 C11 N5 C7 177.5(6) . . . . ?
C12 C11 N5 N4 -2.8(9) . . . . ?
C13 C14 C15 C16 -179.3(6) . . . . ?
C13 C14 N2 C1 2.4(10) . . . . ?
C13 C14 N2 N1 179.2(6) . . . . ?
C14 C15 C16 C17 177.6(6) . . . . ?
C14 C15 C16 N1 -0.4(7) . . . . ?
C15 C14 N2 C1 -177.6(6) . . . . ?
C15 C14 N2 N1 -0.8(6) . . . . ?
C15 C16 N1 N2 -0.1(6) . . . . ?
C15 C16 N1 Ru1 -178.9(4) . . . . ?
C16 N1 N2 C1 177.9(5) . . . . ?
C16 N1 N2 C14 0.6(6) . . . . ?
C17 C16 N1 N2 -178.2(6) . . . . ?
C17 C16 N1 Ru1 3.0(10) . . . . ?
N2 C1 C2 C3 177.8(5) . . . . ?
N2 C1 N3 C5 -178.6(5) . . . . ?
N2 C1 N3 Ru1 -0.3(6) . . . . ?
N2 C14 C15 C16 0.7(7) . . . . ?
N3 C1 C2 C3 -1.6(9) . . . . ?
N3 C1 N2 C14 178.7(5) . . . . ?
N3 C1 N2 N1 2.1(7) . . . . ?
N3 C5 N4 N5 -178.7(5) . . . . ?
N4 C5 N3 C1 177.3(5) . . . . ?
N4 C5 N3 Ru1 -0.9(8) . . . . ?
N5 C7 N6 C9 1.0(9) . . . . ?
N6 C7 N5 C11 1.0(9) . . . . ?
N6 C7 N5 N4 -178.7(5) . . . . ?
N6 C9 C10 C11 1.7(11) . . . . ?
Ru1 N1 N2 C1 -3.0(6) . . . . ?
Ru1 N1 N2 C14 179.7(4) . . . . ?
